data_7135177
loop_
_publ_author_name
'Thakur, Deepika'
'Meena, Shivam A.'
'Sharma, Manvi'
'Nandy, Abhijit'
'Arora, Kirti'
'Banerjee, Shibdas'
'Verma, Akhilesh K.'

_publ_section_title
;
 Vinyl benzotriazole to indole: an iodine-mediated denitrogenative
 transannulation approach for the synthesis of indoles.
;
_journal_name_full 'Chemical communications (Cambridge, England)'
_journal_paper_doi 10.1039/d5cc05419b
_journal_year 2025
_chemical_formula_moiety 'C23 H21 N O2 S'
_chemical_formula_sum 'C23 H21 N O2 S'
_chemical_formula_weight 375.47
_space_group_crystal_system orthorhombic
_space_group_IT_number 19
_space_group_name_Hall 'P 2ac 2ab'
_space_group_name_H-M_alt 'P 21 21 21'
_atom_sites_solution_hydrogens geom
_atom_sites_solution_primary dual
_audit_creation_date 2025-05-20
_audit_creation_method
;
Olex2 1.5
(compiled 2023.03.06 svn.rbb2c1857 for OlexSys, GUI svn.r6748)
;
_audit_update_record
;
2025-05-21 deposited with the CCDC.	2025-11-17 downloaded from the CCDC.
;
_cell_angle_alpha 90
_cell_angle_beta 90
_cell_angle_gamma 90
_cell_formula_units_Z 4
_cell_length_a 6.4453(3)
_cell_length_b 14.9945(5)
_cell_length_c 20.1091(9)
_cell_measurement_reflns_used 6561
_cell_measurement_temperature 149.99(10)
_cell_measurement_theta_max 30.2910
_cell_measurement_theta_min 1.7850
_cell_volume 1943.42(14)
_computing_cell_refinement 'CrysAlisPro 1.171.43.106a (Rigaku OD, 2024)'
_computing_data_collection 'CrysAlisPro 1.171.43.106a (Rigaku OD, 2024)'
_computing_data_reduction 'CrysAlisPro 1.171.43.106a (Rigaku OD, 2024)'
_computing_molecular_graphics 'Olex2 1.5 (Dolomanov et al., 2009)'
_computing_publication_material 'Olex2 1.5 (Dolomanov et al., 2009)'
_computing_structure_refinement 'SHELXL 2016/4 (Sheldrick, 2015)'
_computing_structure_solution 'SHELXT 2014/5 (Sheldrick, 2014)'
_diffrn_ambient_environment N~2~
_diffrn_ambient_temperature 149.99(10)
_diffrn_detector 'Hybrid Pixel Array Detector'
_diffrn_detector_area_resol_mean 10.0000
_diffrn_detector_type HyPix
_diffrn_measured_fraction_theta_full 1.000
_diffrn_measured_fraction_theta_max 1.000
_diffrn_measurement_details
;
List of Runs (angles in degrees, time in seconds):

  # Type    Start    End  Width  t~exp~   \w     \q     \k     \f   Frames
#--------------------------------------------------------------------------
  1  \w    -32.00  13.00   0.50    4.00    --    6.15 -42.00 171.00   90
  2  \w    -65.00  21.00   0.50    4.00    --    6.15 -57.00  90.00  172
  3  \w     -2.00  24.00   0.50    4.00    --   -5.06 -99.00-180.00   52
;
_diffrn_measurement_device 'four-circle diffractometer'
_diffrn_measurement_device_type 'XtaLAB Synergy, Single source at home/near, HyPix'
_diffrn_measurement_method '\w scans'
_diffrn_orient_matrix_type 'CrysAlisPro convention (1999,Acta A55,543-557)'
_diffrn_orient_matrix_UB_11 0.0913574000
_diffrn_orient_matrix_UB_12 -0.0095707000
_diffrn_orient_matrix_UB_13 0.0183285000
_diffrn_orient_matrix_UB_21 -0.0599477000
_diffrn_orient_matrix_UB_22 -0.0232698000
_diffrn_orient_matrix_UB_23 0.0239592000
_diffrn_orient_matrix_UB_31 0.0130896000
_diffrn_orient_matrix_UB_32 -0.0400566000
_diffrn_orient_matrix_UB_33 -0.0182805000
_diffrn_radiation_monochromator mirror
_diffrn_radiation_probe x-ray
_diffrn_radiation_type 'Mo K\a'
_diffrn_radiation_wavelength 0.71073
_diffrn_reflns_av_R_equivalents 0.0466
_diffrn_reflns_av_unetI/netI 0.0581
_diffrn_reflns_Laue_measured_fraction_full 1.000
_diffrn_reflns_Laue_measured_fraction_max 1.000
_diffrn_reflns_limit_h_max 8
_diffrn_reflns_limit_h_min -7
_diffrn_reflns_limit_k_max 18
_diffrn_reflns_limit_k_min -18
_diffrn_reflns_limit_l_max 25
_diffrn_reflns_limit_l_min -23
_diffrn_reflns_number 9822
_diffrn_reflns_point_group_measured_fraction_full 0.991
_diffrn_reflns_point_group_measured_fraction_max 0.986
_diffrn_reflns_theta_full 25.242
_diffrn_reflns_theta_max 26.370
_diffrn_reflns_theta_min 2.025
_diffrn_source 'micro-focus sealed X-ray tube'
_diffrn_source_type 'PhotonJet (Mo) X-ray Source'
_exptl_absorpt_coefficient_mu 0.184
_exptl_absorpt_correction_T_max 1.00000
_exptl_absorpt_correction_T_min 0.71728
_exptl_absorpt_correction_type multi-scan
_exptl_absorpt_process_details
;
CrysAlisPro 1.171.43.106a (Rigaku Oxford Diffraction, 2024)
Empirical absorption correction using spherical harmonics,
implemented in SCALE3 ABSPACK scaling algorithm.
;
_exptl_crystal_density_diffrn 1.283
_exptl_crystal_description block
_exptl_crystal_F_000 792
_refine_diff_density_max 0.538
_refine_diff_density_min -0.293
_refine_diff_density_rms 0.053
_refine_ls_abs_structure_details
;
 Flack x determined using 1187 quotients [(I+)-(I-)]/[(I+)+(I-)]
 (Parsons, Flack and Wagner, Acta Cryst. B69 (2013) 249-259).
;
_refine_ls_abs_structure_Flack -0.21(11)
_refine_ls_extinction_method none
_refine_ls_goodness_of_fit_ref 1.038
_refine_ls_hydrogen_treatment constr
_refine_ls_matrix_type full
_refine_ls_number_parameters 247
_refine_ls_number_reflns 3916
_refine_ls_number_restraints 0
_refine_ls_restrained_S_all 1.038
_refine_ls_R_factor_all 0.0593
_refine_ls_R_factor_gt 0.0522
_refine_ls_shift/su_max 0.002
_refine_ls_shift/su_mean 0.000
_refine_ls_structure_factor_coef Fsqd
_refine_ls_weighting_details 'w=1/[\s^2^(Fo^2^)+(0.1000P)^2^] where P=(Fo^2^+2Fc^2^)/3'
_refine_ls_weighting_scheme calc
_refine_ls_wR_factor_gt 0.1482
_refine_ls_wR_factor_ref 0.1535
_reflns_Friedel_coverage 0.706
_reflns_Friedel_fraction_full 0.980
_reflns_Friedel_fraction_max 0.968
_reflns_number_gt 3422
_reflns_number_total 3916
_reflns_threshold_expression 'I > 2\s(I)'
_cod_data_source_file d5cc05419b2.cif
_cod_data_source_block dev-215_auto
_cod_database_code 7135177
_shelx_shelxl_version_number 2016/4
_chemical_oxdiff_formula 'C H N O S'
_chemical_oxdiff_usercomment 01-02-2025
_shelx_space_group_comment
;
The symmetry employed for this shelxl refinement is uniquely defined
by the following loop, which should always be used as a source of
symmetry information in preference to the above space-group names.
They are only intended as comments.
;
_olex2_refinement_description
;
1. Fixed Uiso
 At 1.2 times of:
  All C(H) groups, All N(H) groups
 At 1.5 times of:
  All C(H,H,H) groups
2.a Aromatic/amide H refined with riding coordinates:
 N004(H004), C008(H008), C00B(H00B), C00C(H00C), C00D(H00D), C00H(H00H),
 C00I(H00I), C00J(H00J), C00K(H00K), C00L(H00L), C00N(H00N), C00O(H00O)
2.b Idealised Me refined as rotating group:
 C00P(H00A,H00E,H00F), C00Q(H00G,H00M,H00P), C00R(H00Q,H00R,H00S)
;
_olex2_submission_special_instructions 'No special instructions were received'
_oxdiff_exptl_absorpt_empirical_details
;
Empirical correction (ABSPACK) includes:
- Absorption correction using spherical harmonics
- Frame scaling
;
_oxdiff_exptl_absorpt_empirical_full_max 1.128
_oxdiff_exptl_absorpt_empirical_full_min 0.777

loop_
_space_group_symop_operation_xyz
'x, y, z'
'-x+1/2, -y, z+1/2'
'-x, y+1/2, -z+1/2'
'x+1/2, -y+1/2, -z'

loop_
_atom_site_label
_atom_site_type_symbol
_atom_site_fract_x
_atom_site_fract_y
_atom_site_fract_z
_atom_site_U_iso_or_equiv
_atom_site_adp_type
_atom_site_occupancy
_atom_site_site_symmetry_order
_atom_site_calc_flag
_atom_site_refinement_flags_posn
_atom_site_refinement_flags_adp
_atom_site_refinement_flags_occupancy
_atom_site_disorder_assembly
_atom_site_disorder_group
S001 S 0.55974(16) 0.34417(5) 0.28372(5) 0.0289(3) Uani 1 1 d . . . . .
O002 O 0.4706(5) 0.27842(15) 0.23912(15) 0.0387(8) Uani 1 1 d . . . . .
O003 O 0.7767(5) 0.33606(17) 0.29966(16) 0.0377(7) Uani 1 1 d . . . . .
N004 N 0.4443(6) 0.59400(19) 0.24786(16) 0.0294(7) Uani 1 1 d . . . . .
H004 H 0.460464 0.651617 0.254369 0.035 Uiso 1 1 calc R U . . .
C005 C 0.7256(6) 0.5552(2) 0.32358(19) 0.0256(8) Uani 1 1 d . . . . .
C006 C 0.3199(6) 0.4627(2) 0.20949(18) 0.0279(8) Uani 1 1 d . . . . .
C007 C 0.5679(6) 0.5296(2) 0.27444(17) 0.0244(7) Uani 1 1 d . . . . .
C008 C 0.9232(7) 0.5187(2) 0.32531(18) 0.0269(8) Uani 1 1 d . . . . .
H008 H 0.963396 0.476653 0.292439 0.032 Uiso 1 1 calc R U . . .
C009 C 0.4977(6) 0.4473(2) 0.25057(19) 0.0238(7) Uani 1 1 d . . . . .
C00A C 0.2905(6) 0.5565(2) 0.2094(2) 0.0299(8) Uani 1 1 d . . . . .
C00B C 0.6720(7) 0.6200(3) 0.3713(2) 0.0348(10) Uani 1 1 d . . . . .
H00B H 0.539380 0.647648 0.370063 0.042 Uiso 1 1 calc R U . . .
C00C C 0.1761(7) 0.4095(3) 0.1751(2) 0.0364(10) Uani 1 1 d . . . . .
H00C H 0.193461 0.346588 0.173541 0.044 Uiso 1 1 calc R U . . .
C00D C 1.0622(7) 0.5431(3) 0.3744(2) 0.0336(9) Uani 1 1 d . . . . .
H00D H 1.196272 0.516793 0.374826 0.040 Uiso 1 1 calc R U . . .
C00E C 0.0100(7) 0.4488(4) 0.1437(2) 0.0415(11) Uani 1 1 d . . . . .
C00F C 0.4196(6) 0.3407(2) 0.3585(2) 0.0302(8) Uani 1 1 d . . . . .
C00G C 1.0113(8) 0.6048(3) 0.4232(2) 0.0395(11) Uani 1 1 d . . . . .
C00H C 0.1233(7) 0.5972(3) 0.1778(2) 0.0396(11) Uani 1 1 d . . . . .
H00H H 0.106106 0.660155 0.178309 0.048 Uiso 1 1 calc R U . . .
C00I C 0.2192(7) 0.3071(2) 0.3591(2) 0.0345(10) Uani 1 1 d . . . . .
H00I H 0.162213 0.281332 0.319948 0.041 Uiso 1 1 calc R U . . .
C00J C 0.1020(8) 0.3111(3) 0.4170(2) 0.0426(11) Uani 1 1 d . . . . .
H00J H -0.032966 0.285617 0.417612 0.051 Uiso 1 1 calc R U . . .
C00K C -0.0168(7) 0.5423(3) 0.1455(2) 0.0450(11) Uani 1 1 d . . . . .
H00K H -0.133794 0.568037 0.124105 0.054 Uiso 1 1 calc R U . . .
C00L C 0.8139(8) 0.6432(3) 0.4202(2) 0.0425(11) Uani 1 1 d . . . . .
H00L H 0.775896 0.686454 0.452543 0.051 Uiso 1 1 calc R U . . .
C00M C 0.1790(8) 0.3519(3) 0.4741(2) 0.0476(12) Uani 1 1 d . . . . .
C00N C 0.5021(7) 0.3792(3) 0.4159(2) 0.0390(10) Uani 1 1 d . . . . .
H00N H 0.639471 0.402144 0.415852 0.047 Uiso 1 1 calc R U . . .
C00O C 0.3825(8) 0.3838(3) 0.4728(2) 0.0465(13) Uani 1 1 d . . . . .
H00O H 0.440041 0.409219 0.511959 0.056 Uiso 1 1 calc R U . . .
C00P C 1.1620(10) 0.6303(4) 0.4774(3) 0.0605(15) Uani 1 1 d . . . . .
H00A H 1.253768 0.579745 0.486887 0.091 Uiso 1 1 calc R U . . .
H00E H 1.085085 0.646244 0.517734 0.091 Uiso 1 1 calc R U . . .
H00F H 1.245101 0.681407 0.462820 0.091 Uiso 1 1 calc R U . . .
C00Q C 0.0463(11) 0.3622(4) 0.5346(3) 0.0697(18) Uani 1 1 d . . . . .
H00G H -0.093564 0.339882 0.525123 0.105 Uiso 1 1 calc R U . . .
H00M H 0.038711 0.425378 0.546843 0.105 Uiso 1 1 calc R U . . .
H00P H 0.106637 0.328136 0.571374 0.105 Uiso 1 1 calc R U . . .
C00R C -0.1507(10) 0.3953(5) 0.1069(3) 0.0646(16) Uani 1 1 d . . . . .
H00Q H -0.150967 0.412779 0.059887 0.097 Uiso 1 1 calc R U . . .
H00R H -0.287824 0.406711 0.126135 0.097 Uiso 1 1 calc R U . . .
H00S H -0.118066 0.331685 0.110540 0.097 Uiso 1 1 calc R U . . .

loop_
_atom_site_aniso_label
_atom_site_aniso_U_11
_atom_site_aniso_U_22
_atom_site_aniso_U_33
_atom_site_aniso_U_23
_atom_site_aniso_U_13
_atom_site_aniso_U_12
S001 0.0301(5) 0.0163(4) 0.0403(5) -0.0020(4) -0.0080(4) -0.0002(4)
O002 0.0460(19) 0.0185(12) 0.0517(17) -0.0085(11) -0.0123(16) 0.0007(13)
O003 0.0270(15) 0.0252(12) 0.061(2) -0.0021(13) -0.0089(14) 0.0012(12)
N004 0.0312(19) 0.0199(13) 0.0370(18) 0.0057(12) -0.0005(17) 0.0016(14)
C005 0.031(2) 0.0179(14) 0.0280(19) -0.0015(13) 0.0027(16) -0.0053(15)
C006 0.030(2) 0.0313(17) 0.0219(18) 0.0007(15) 0.0008(17) -0.0008(16)
C007 0.0274(18) 0.0189(14) 0.0270(18) 0.0019(13) 0.0053(17) 0.0034(15)
C008 0.029(2) 0.0222(16) 0.0292(18) -0.0021(14) 0.0041(17) -0.0019(16)
C009 0.0247(19) 0.0196(14) 0.0270(17) -0.0013(12) 0.0013(15) 0.0016(14)
C00A 0.030(2) 0.0325(17) 0.0274(19) 0.0093(16) 0.0024(17) -0.0018(17)
C00B 0.036(2) 0.0284(18) 0.040(2) -0.0112(17) 0.0059(19) -0.0014(18)
C00C 0.037(2) 0.046(2) 0.026(2) -0.0063(17) 0.000(2) -0.006(2)
C00D 0.034(2) 0.0310(17) 0.036(2) -0.0028(15) -0.0005(19) -0.0065(19)
C00E 0.031(2) 0.071(3) 0.0222(19) -0.0003(19) -0.0012(17) -0.003(2)
C00F 0.030(2) 0.0213(15) 0.039(2) 0.0107(15) -0.0106(18) -0.0021(17)
C00G 0.044(3) 0.038(2) 0.037(2) -0.0071(17) -0.001(2) -0.012(2)
C00H 0.037(3) 0.043(2) 0.040(2) 0.0160(19) 0.002(2) 0.0069(19)
C00I 0.036(2) 0.0256(17) 0.042(2) 0.0106(17) -0.014(2) -0.0103(18)
C00J 0.038(3) 0.043(2) 0.047(2) 0.018(2) -0.007(2) -0.009(2)
C00K 0.037(3) 0.067(3) 0.032(2) 0.018(2) -0.003(2) 0.010(2)
C00L 0.050(3) 0.038(2) 0.040(2) -0.0172(19) 0.003(2) -0.005(2)
C00M 0.047(3) 0.058(3) 0.038(2) 0.022(2) -0.007(2) -0.014(2)
C00N 0.041(3) 0.039(2) 0.038(2) 0.0138(17) -0.013(2) -0.013(2)
C00O 0.050(3) 0.058(3) 0.032(2) 0.011(2) -0.013(2) -0.020(2)
C00P 0.057(3) 0.071(3) 0.053(3) -0.024(3) -0.014(3) -0.009(3)
C00Q 0.070(4) 0.099(4) 0.040(3) 0.014(3) 0.005(3) -0.029(4)
C00R 0.054(3) 0.091(4) 0.048(3) -0.008(3) -0.014(3) -0.011(3)

loop_
_atom_type_symbol
_atom_type_description
_atom_type_scat_dispersion_real
_atom_type_scat_dispersion_imag
_atom_type_scat_source
C C 0.0033 0.0016 'International Tables Vol C Tables 4.2.6.8 and 6.1.1.4'
H H 0.0000 0.0000 'International Tables Vol C Tables 4.2.6.8 and 6.1.1.4'
N N 0.0061 0.0033 'International Tables Vol C Tables 4.2.6.8 and 6.1.1.4'
O O 0.0106 0.0060 'International Tables Vol C Tables 4.2.6.8 and 6.1.1.4'
S S 0.1246 0.1234 'International Tables Vol C Tables 4.2.6.8 and 6.1.1.4'

loop_
_geom_angle_atom_site_label_1
_geom_angle_atom_site_label_2
_geom_angle_atom_site_label_3
_geom_angle
_geom_angle_site_symmetry_1
_geom_angle_site_symmetry_3
_geom_angle_publ_flag
O002 S001 C009 106.10(18) . . ?
O002 S001 C00F 107.79(19) . . ?
O003 S001 O002 117.69(18) . . ?
O003 S001 C009 112.69(18) . . ?
O003 S001 C00F 107.85(19) . . ?
C009 S001 C00F 103.76(17) . . ?
C007 N004 H004 124.7 . . ?
C007 N004 C00A 110.7(3) . . ?
C00A N004 H004 124.7 . . ?
C008 C005 C007 123.3(3) . . ?
C008 C005 C00B 118.7(4) . . ?
C00B C005 C007 118.0(4) . . ?
C00A C006 C009 105.5(3) . . ?
C00C C006 C009 136.1(4) . . ?
C00C C006 C00A 118.3(4) . . ?
N004 C007 C005 118.9(3) . . ?
N004 C007 C009 107.6(3) . . ?
C009 C007 C005 133.3(3) . . ?
C005 C008 H008 119.7 . . ?
C00D C008 C005 120.6(4) . . ?
C00D C008 H008 119.7 . . ?
C006 C009 S001 123.5(3) . . ?
C007 C009 S001 125.5(3) . . ?
C007 C009 C006 108.3(3) . . ?
N004 C00A C006 107.9(3) . . ?
N004 C00A C00H 129.4(4) . . ?
C00H C00A C006 122.6(4) . . ?
C005 C00B H00B 120.2 . . ?
C00L C00B C005 119.6(4) . . ?
C00L C00B H00B 120.2 . . ?
C006 C00C H00C 120.1 . . ?
C00E C00C C006 119.7(4) . . ?
C00E C00C H00C 120.1 . . ?
C008 C00D H00D 119.1 . . ?
C008 C00D C00G 121.9(4) . . ?
C00G C00D H00D 119.1 . . ?
C00C C00E C00K 120.6(4) . . ?
C00C C00E C00R 122.3(5) . . ?
C00K C00E C00R 117.2(5) . . ?
C00I C00F S001 119.8(3) . . ?
C00I C00F C00N 119.9(4) . . ?
C00N C00F S001 120.0(3) . . ?
C00D C00G C00L 117.3(4) . . ?
C00D C00G C00P 121.8(5) . . ?
C00L C00G C00P 120.9(4) . . ?
C00A C00H H00H 121.4 . . ?
C00K C00H C00A 117.3(4) . . ?
C00K C00H H00H 121.4 . . ?
C00F C00I H00I 120.1 . . ?
C00F C00I C00J 119.8(4) . . ?
C00J C00I H00I 120.1 . . ?
C00I C00J H00J 119.5 . . ?
C00I C00J C00M 121.1(4) . . ?
C00M C00J H00J 119.5 . . ?
C00E C00K H00K 119.2 . . ?
C00H C00K C00E 121.5(4) . . ?
C00H C00K H00K 119.2 . . ?
C00B C00L C00G 121.9(4) . . ?
C00B C00L H00L 119.1 . . ?
C00G C00L H00L 119.1 . . ?
C00J C00M C00O 118.0(5) . . ?
C00J C00M C00Q 120.8(5) . . ?
C00O C00M C00Q 121.1(5) . . ?
C00F C00N H00N 120.2 . . ?
C00O C00N C00F 119.5(4) . . ?
C00O C00N H00N 120.2 . . ?
C00M C00O H00O 119.3 . . ?
C00N C00O C00M 121.5(5) . . ?
C00N C00O H00O 119.3 . . ?
C00G C00P H00A 109.5 . . ?
C00G C00P H00E 109.5 . . ?
C00G C00P H00F 109.5 . . ?
H00A C00P H00E 109.5 . . ?
H00A C00P H00F 109.5 . . ?
H00E C00P H00F 109.5 . . ?
C00M C00Q H00G 109.5 . . ?
C00M C00Q H00M 109.5 . . ?
C00M C00Q H00P 109.5 . . ?
H00G C00Q H00M 109.5 . . ?
H00G C00Q H00P 109.5 . . ?
H00M C00Q H00P 109.5 . . ?
C00E C00R H00Q 109.5 . . ?
C00E C00R H00R 109.5 . . ?
C00E C00R H00S 109.5 . . ?
H00Q C00R H00R 109.5 . . ?
H00Q C00R H00S 109.5 . . ?
H00R C00R H00S 109.5 . . ?

loop_
_geom_bond_atom_site_label_1
_geom_bond_atom_site_label_2
_geom_bond_distance
_geom_bond_site_symmetry_2
_geom_bond_publ_flag
S001 O002 1.451(3) . ?
S001 O003 1.439(3) . ?
S001 C009 1.731(4) . ?
S001 C00F 1.756(4) . ?
N004 H004 0.8800 . ?
N004 C007 1.361(5) . ?
N004 C00A 1.378(5) . ?
C005 C007 1.469(5) . ?
C005 C008 1.386(6) . ?
C005 C00B 1.409(5) . ?
C006 C009 1.432(5) . ?
C006 C00A 1.420(5) . ?
C006 C00C 1.405(6) . ?
C007 C009 1.400(5) . ?
C008 H008 0.9500 . ?
C008 C00D 1.383(6) . ?
C00A C00H 1.392(6) . ?
C00B H00B 0.9500 . ?
C00B C00L 1.387(7) . ?
C00C H00C 0.9500 . ?
C00C C00E 1.375(6) . ?
C00D H00D 0.9500 . ?
C00D C00G 1.389(6) . ?
C00E C00K 1.414(7) . ?
C00E C00R 1.505(7) . ?
C00F C00I 1.386(6) . ?
C00F C00N 1.396(6) . ?
C00G C00L 1.398(7) . ?
C00G C00P 1.509(7) . ?
C00H H00H 0.9500 . ?
C00H C00K 1.384(7) . ?
C00I H00I 0.9500 . ?
C00I C00J 1.389(7) . ?
C00J H00J 0.9500 . ?
C00J C00M 1.393(7) . ?
C00K H00K 0.9500 . ?
C00L H00L 0.9500 . ?
C00M C00O 1.397(7) . ?
C00M C00Q 1.495(7) . ?
C00N H00N 0.9500 . ?
C00N C00O 1.381(7) . ?
C00O H00O 0.9500 . ?
C00P H00A 0.9800 . ?
C00P H00E 0.9800 . ?
C00P H00F 0.9800 . ?
C00Q H00G 0.9800 . ?
C00Q H00M 0.9800 . ?
C00Q H00P 0.9800 . ?
C00R H00Q 0.9800 . ?
C00R H00R 0.9800 . ?
C00R H00S 0.9800 . ?

loop_
_geom_torsion_atom_site_label_1
_geom_torsion_atom_site_label_2
_geom_torsion_atom_site_label_3
_geom_torsion_atom_site_label_4
_geom_torsion
_geom_torsion_site_symmetry_1
_geom_torsion_site_symmetry_2
_geom_torsion_site_symmetry_3
_geom_torsion_site_symmetry_4
_geom_torsion_publ_flag
S001 C00F C00I C00J -174.6(3) . . . . ?
S001 C00F C00N C00O 173.8(3) . . . . ?
O002 S001 C009 C006 26.6(4) . . . . ?
O002 S001 C009 C007 -174.2(4) . . . . ?
O002 S001 C00F C00I -22.6(3) . . . . ?
O002 S001 C00F C00N 163.4(3) . . . . ?
O003 S001 C009 C006 156.7(3) . . . . ?
O003 S001 C009 C007 -44.0(4) . . . . ?
O003 S001 C00F C00I -150.6(3) . . . . ?
O003 S001 C00F C00N 35.3(3) . . . . ?
N004 C007 C009 S001 -163.8(3) . . . . ?
N004 C007 C009 C006 -1.9(4) . . . . ?
N004 C00A C00H C00K -175.8(4) . . . . ?
C005 C007 C009 S001 10.1(6) . . . . ?
C005 C007 C009 C006 171.9(4) . . . . ?
C005 C008 C00D C00G -0.5(6) . . . . ?
C005 C00B C00L C00G 0.8(7) . . . . ?
C006 C00A C00H C00K -0.2(6) . . . . ?
C006 C00C C00E C00K 0.2(6) . . . . ?
C006 C00C C00E C00R -179.2(4) . . . . ?
C007 N004 C00A C006 -1.7(4) . . . . ?
C007 N004 C00A C00H 174.4(4) . . . . ?
C007 C005 C008 C00D -177.5(3) . . . . ?
C007 C005 C00B C00L 177.4(4) . . . . ?
C008 C005 C007 N004 -140.2(4) . . . . ?
C008 C005 C007 C009 46.5(6) . . . . ?
C008 C005 C00B C00L -2.5(6) . . . . ?
C008 C00D C00G C00L -1.2(6) . . . . ?
C008 C00D C00G C00P 179.1(4) . . . . ?
C009 S001 C00F C00I 89.6(3) . . . . ?
C009 S001 C00F C00N -84.4(3) . . . . ?
C009 C006 C00A N004 0.5(4) . . . . ?
C009 C006 C00A C00H -176.0(4) . . . . ?
C009 C006 C00C C00E 174.9(4) . . . . ?
C00A N004 C007 C005 -172.6(3) . . . . ?
C00A N004 C007 C009 2.3(4) . . . . ?
C00A C006 C009 S001 163.2(3) . . . . ?
C00A C006 C009 C007 0.8(4) . . . . ?
C00A C006 C00C C00E -1.4(6) . . . . ?
C00A C00H C00K C00E -1.0(6) . . . . ?
C00B C005 C007 N004 40.0(5) . . . . ?
C00B C005 C007 C009 -133.3(5) . . . . ?
C00B C005 C008 C00D 2.4(6) . . . . ?
C00C C006 C009 S001 -13.4(7) . . . . ?
C00C C006 C009 C007 -175.8(4) . . . . ?
C00C C006 C00A N004 177.8(3) . . . . ?
C00C C006 C00A C00H 1.4(6) . . . . ?
C00C C00E C00K C00H 1.0(7) . . . . ?
C00D C00G C00L C00B 1.1(7) . . . . ?
C00F S001 C009 C006 -86.9(3) . . . . ?
C00F S001 C009 C007 72.4(4) . . . . ?
C00F C00I C00J C00M 2.8(7) . . . . ?
C00F C00N C00O C00M -1.0(7) . . . . ?
C00I C00F C00N C00O -0.2(6) . . . . ?
C00I C00J C00M C00O -3.9(7) . . . . ?
C00I C00J C00M C00Q 175.3(5) . . . . ?
C00J C00M C00O C00N 3.0(7) . . . . ?
C00N C00F C00I C00J -0.6(6) . . . . ?
C00P C00G C00L C00B -179.2(5) . . . . ?
C00Q C00M C00O C00N -176.2(5) . . . . ?
C00R C00E C00K C00H -179.6(4) . . . . ?
